data_7202013
loop_
_publ_author_name
'Song, Yu-Fei'
'Kitson, Phil J.'
'Long, De-Liang'
'Parenty, Alexis D. C.'
'Thatcher, Robert J.'
'Cronin, Leroy'

_publ_section_title
;
 Supramolecular self-assembly and anion-dependence of copper(II)
 complexes with cationic dihydro-imidazo phenanthridinium
 (DIP)-containing ligands
;
_journal_issue 9
_journal_name_full CrystEngComm
_journal_page_first 1243
_journal_paper_doi 10.1039/b802541j
_journal_volume 10
_journal_year 2008
_chemical_formula_sum 'C21 H18 Br2 Cu N4 O3'
_chemical_formula_weight 597.75
_chemical_name_systematic
;
?
;
_space_group_IT_number 2
_symmetry_cell_setting triclinic
_symmetry_space_group_name_Hall '-P 1'
_symmetry_space_group_name_H-M 'P -1'
_atom_sites_solution_hydrogens geom
_atom_sites_solution_primary direct
_atom_sites_solution_secondary difmap
_audit_creation_method SHELXL-97
_cell_angle_alpha 63.335(3)
_cell_angle_beta 76.612(3)
_cell_angle_gamma 78.007(3)
_cell_formula_units_Z 2
_cell_length_a 8.8546(5)
_cell_length_b 11.6779(7)
_cell_length_c 12.0660(7)
_cell_measurement_reflns_used 6539
_cell_measurement_temperature 100(2)
_cell_measurement_theta_max 25.6
_cell_measurement_theta_min 2.4
_cell_volume 1076.90(11)
_computing_cell_refinement Apex
_computing_data_collection Apex
_computing_data_reduction Apex
_computing_molecular_graphics Mercury
_computing_publication_material Wingx
_computing_structure_refinement 'SHELXL-97 (Sheldrick, 1997)'
_computing_structure_solution 'SHELXS-97 (Sheldrick, 1997)'
_diffrn_ambient_temperature 100(2)
_diffrn_measured_fraction_theta_full 0.994
_diffrn_measured_fraction_theta_max 0.994
_diffrn_measurement_device_type 'Bruker Apex CCD'
_diffrn_measurement_method '\w & \p scans'
_diffrn_radiation_monochromator graphite
_diffrn_radiation_source 'fine-focus sealed tube'
_diffrn_radiation_type MoK\a
_diffrn_radiation_wavelength 0.71073
_diffrn_reflns_av_R_equivalents 0.0378
_diffrn_reflns_av_sigmaI/netI 0.0406
_diffrn_reflns_limit_h_max 9
_diffrn_reflns_limit_h_min -10
_diffrn_reflns_limit_k_max 13
_diffrn_reflns_limit_k_min -13
_diffrn_reflns_limit_l_max 14
_diffrn_reflns_limit_l_min -14
_diffrn_reflns_number 16793
_diffrn_reflns_theta_full 25.00
_diffrn_reflns_theta_max 25.00
_diffrn_reflns_theta_min 1.91
_diffrn_standards_decay_% 0
_exptl_absorpt_coefficient_mu 4.756
_exptl_absorpt_correction_T_max 0.7634
_exptl_absorpt_correction_T_min 0.2521
_exptl_absorpt_correction_type empirical
_exptl_absorpt_process_details SADABS
_exptl_crystal_colour green
_exptl_crystal_density_diffrn 1.843
_exptl_crystal_density_meas ?
_exptl_crystal_density_method 'not measured'
_exptl_crystal_description Block
_exptl_crystal_F_000 590
_exptl_crystal_size_max 0.40
_exptl_crystal_size_mid 0.22
_exptl_crystal_size_min 0.06
_refine_diff_density_max 2.23
_refine_diff_density_min -0.65
_refine_diff_density_rms 0.12
_refine_ls_extinction_coef none
_refine_ls_extinction_expression none
_refine_ls_extinction_method SHELXL
_refine_ls_goodness_of_fit_ref 1.018
_refine_ls_hydrogen_treatment riding
_refine_ls_matrix_type full
_refine_ls_number_parameters 286
_refine_ls_number_reflns 3787
_refine_ls_number_restraints 0
_refine_ls_restrained_S_all 1.018
_refine_ls_R_factor_all 0.0581
_refine_ls_R_factor_gt 0.0425
_refine_ls_shift/su_max 0.001
_refine_ls_shift/su_mean 0.000
_refine_ls_structure_factor_coef Fsqd
_refine_ls_weighting_details 'calc w=1/[\s^2^(Fo^2^)+(0.0408P)^2^+5.6902P] where P=(Fo^2^+2Fc^2^)/3'
_refine_ls_weighting_scheme calc
_refine_ls_wR_factor_gt 0.0975
_refine_ls_wR_factor_ref 0.1056
_reflns_number_gt 3088
_reflns_number_total 3787
_reflns_threshold_expression >2sigma(I)
_cod_data_source_file b802541j.txt
_cod_data_source_block ys02701
_cod_depositor_comments
;
The following automatic conversions were performed:
'_symmetry_cell_setting' value 'Triclinic' changed to 'triclinic'
according to '/home/saulius/struct/CIF-dictionaries/cif_core.dic'
dictionary named 'cif_core.dic' version 2.4.1 from 2010-06-29.

Automatic conversion script
Id: cif_fix_enum 1527 2010-12-29 10:47:43Z saulius 

The following automatic conversions were performed:

'_exptl_crystal_density_meas' value 'none' was changed to '?' - the
value is perceived as not measured.

Automatic conversion script
Id: cif_fix_values 3008 2015-01-20 13:52:24Z robertas 
;
_cod_original_sg_symbol_H-M P-1
_cod_database_code 7202013

loop_
_symmetry_equiv_pos_as_xyz
'x, y, z'
'-x, -y, -z'

loop_
_atom_site_label
_atom_site_type_symbol
_atom_site_fract_x
_atom_site_fract_y
_atom_site_fract_z
_atom_site_U_iso_or_equiv
_atom_site_adp_type
_atom_site_occupancy
_atom_site_symmetry_multiplicity
_atom_site_calc_flag
_atom_site_refinement_flags
_atom_site_disorder_assembly
_atom_site_disorder_group
Cu1 Cu 0.98344(7) 0.65678(7) 0.57695(6) 0.0256(2) Uani 1 1 d . . .
Br1 Br 1.11065(6) 0.65127(6) 0.37964(5) 0.02684(19) Uani 1 1 d . . .
Br2 Br 0.86189(6) 0.57038(7) 0.79329(5) 0.0275(3) Uani 0.946(3) 1 d P . .
Br2' Br 0.8639(15) 0.6699(16) 0.7522(13) 0.045(5) Uiso 0.054(3) 1 d P . .
O1 O 0.6783(5) 0.9178(4) 0.4017(5) 0.0536(13) Uani 1 1 d . . .
O2 O 0.7818(4) 0.7253(4) 0.5109(4) 0.0325(10) Uani 1 1 d . . .
O3 O 0.8850(5) 0.8910(4) 0.4837(5) 0.0456(12) Uani 1 1 d . . .
N1 N 1.4433(5) 0.1017(5) 0.8065(4) 0.0232(10) Uani 1 1 d . . .
N2 N 1.3569(5) 0.3100(4) 0.7194(4) 0.0243(10) Uani 1 1 d . . .
N3 N 1.1845(5) 0.6503(4) 0.6271(4) 0.0223(10) Uani 1 1 d . . .
N4 N 0.7795(5) 0.8498(4) 0.4661(5) 0.0300(11) Uani 1 1 d . . .
C1 C 1.4351(6) -0.0295(5) 0.8834(5) 0.0237(12) Uani 1 1 d . . .
C2 C 1.5492(6) -0.1246(6) 0.8621(5) 0.0293(13) Uani 1 1 d . . .
H2 H 1.6387 -0.1004 0.7996 0.035 Uiso 1 1 calc R . .
C3 C 1.5299(7) -0.2522(6) 0.9325(5) 0.0303(13) Uani 1 1 d . . .
H3 H 1.6072 -0.3163 0.9188 0.036 Uiso 1 1 calc R . .
C4 C 1.3990(7) -0.2895(6) 1.0236(6) 0.0316(13) Uani 1 1 d . . .
H4 H 1.3843 -0.3781 1.0686 0.038 Uiso 1 1 calc R . .
C5 C 1.2901(6) -0.1966(6) 1.0484(5) 0.0280(13) Uani 1 1 d . . .
H5 H 1.2025 -0.2228 1.1125 0.034 Uiso 1 1 calc R . .
C6 C 1.3061(6) -0.0639(5) 0.9807(5) 0.0226(12) Uani 1 1 d . . .
C7 C 1.2002(6) 0.0376(5) 1.0080(5) 0.0226(12) Uani 1 1 d . . .
C8 C 1.0865(6) 0.0074(6) 1.1170(5) 0.0260(12) Uani 1 1 d . . .
H8 H 1.0725 -0.0802 1.1706 0.031 Uiso 1 1 calc R . .
C9 C 0.9958(6) 0.1040(6) 1.1461(5) 0.0301(14) Uani 1 1 d . . .
H9 H 0.9188 0.0824 1.2195 0.036 Uiso 1 1 calc R . .
C10 C 1.0152(6) 0.2334(6) 1.0695(5) 0.0304(13) Uani 1 1 d . . .
H10 H 0.9532 0.2989 1.0919 0.036 Uiso 1 1 calc R . .
C11 C 1.1234(6) 0.2663(6) 0.9618(5) 0.0253(12) Uani 1 1 d . . .
H11 H 1.1371 0.3544 0.9102 0.030 Uiso 1 1 calc R . .
C12 C 1.2145(6) 0.1689(5) 0.9278(5) 0.0212(12) Uani 1 1 d . . .
C13 C 1.3349(6) 0.1974(5) 0.8171(5) 0.0217(12) Uani 1 1 d . . .
C14 C 1.5625(6) 0.1522(5) 0.6942(5) 0.0279(13) Uani 1 1 d . . .
H14A H 1.5764 0.1046 0.6416 0.033 Uiso 1 1 calc R . .
H14B H 1.6644 0.1476 0.7175 0.033 Uiso 1 1 calc R . .
C15 C 1.4920(6) 0.2917(6) 0.6273(5) 0.0314(14) Uani 1 1 d . . .
H15A H 1.5688 0.3521 0.6057 0.038 Uiso 1 1 calc R . .
H15B H 1.4572 0.3056 0.5494 0.038 Uiso 1 1 calc R . .
C16 C 1.2424(6) 0.4218(5) 0.6746(5) 0.0253(12) Uani 1 1 d . . .
H16A H 1.1399 0.4017 0.7285 0.030 Uiso 1 1 calc R . .
H16B H 1.2313 0.4400 0.5882 0.030 Uiso 1 1 calc R . .
C17 C 1.2838(6) 0.5416(5) 0.6736(5) 0.0231(12) Uani 1 1 d . . .
C18 C 1.4177(6) 0.5442(6) 0.7142(5) 0.0250(12) Uani 1 1 d . . .
H18 H 1.4866 0.4673 0.7475 0.030 Uiso 1 1 calc R . .
C19 C 1.4497(6) 0.6591(6) 0.7057(5) 0.0285(13) Uani 1 1 d . . .
H19 H 1.5409 0.6614 0.7330 0.034 Uiso 1 1 calc R . .
C20 C 1.3490(6) 0.7702(6) 0.6575(5) 0.0280(13) Uani 1 1 d . . .
H20 H 1.3694 0.8500 0.6506 0.034 Uiso 1 1 calc R . .
C21 C 1.2165(6) 0.7618(6) 0.6191(5) 0.0252(12) Uani 1 1 d . . .
H21 H 1.1460 0.8377 0.5860 0.030 Uiso 1 1 calc R . .

loop_
_atom_site_aniso_label
_atom_site_aniso_U_11
_atom_site_aniso_U_22
_atom_site_aniso_U_33
_atom_site_aniso_U_23
_atom_site_aniso_U_13
_atom_site_aniso_U_12
Cu1 0.0145(3) 0.0380(5) 0.0252(4) -0.0122(3) -0.0059(3) -0.0045(3)
Br1 0.0234(3) 0.0362(4) 0.0199(3) -0.0069(2) -0.0032(2) -0.0133(2)
Br2 0.0163(3) 0.0398(5) 0.0262(3) -0.0155(3) -0.0010(2) -0.0020(2)
O1 0.046(3) 0.042(3) 0.071(3) -0.010(3) -0.039(3) 0.001(2)
O2 0.024(2) 0.033(3) 0.039(2) -0.010(2) -0.0130(17) -0.0038(17)
O3 0.038(3) 0.039(3) 0.067(3) -0.019(2) -0.027(2) -0.006(2)
N1 0.013(2) 0.039(3) 0.021(2) -0.016(2) -0.0012(17) -0.0049(19)
N2 0.017(2) 0.033(3) 0.021(2) -0.009(2) -0.0032(18) -0.0059(19)
N3 0.015(2) 0.034(3) 0.020(2) -0.012(2) -0.0026(17) -0.0055(19)
N4 0.017(2) 0.021(3) 0.046(3) -0.002(2) -0.018(2) -0.0019(19)
C1 0.021(3) 0.029(3) 0.026(3) -0.013(3) -0.010(2) -0.003(2)
C2 0.017(3) 0.046(4) 0.031(3) -0.022(3) -0.008(2) 0.001(2)
C3 0.032(3) 0.027(3) 0.038(3) -0.018(3) -0.015(3) 0.003(3)
C4 0.034(3) 0.031(3) 0.035(3) -0.014(3) -0.010(3) -0.006(3)
C5 0.027(3) 0.037(4) 0.024(3) -0.013(3) -0.008(2) -0.006(3)
C6 0.019(3) 0.032(3) 0.021(3) -0.014(2) -0.006(2) -0.004(2)
C7 0.020(3) 0.032(3) 0.018(3) -0.010(2) -0.006(2) -0.007(2)
C8 0.024(3) 0.035(3) 0.020(3) -0.009(2) -0.006(2) -0.006(2)
C9 0.021(3) 0.049(4) 0.022(3) -0.016(3) 0.000(2) -0.008(3)
C10 0.024(3) 0.039(4) 0.032(3) -0.021(3) 0.000(2) -0.002(3)
C11 0.022(3) 0.029(3) 0.025(3) -0.010(2) -0.006(2) -0.004(2)
C12 0.016(2) 0.032(3) 0.021(3) -0.014(2) -0.005(2) -0.004(2)
C13 0.012(2) 0.033(3) 0.023(3) -0.012(3) -0.005(2) -0.005(2)
C14 0.018(3) 0.033(3) 0.030(3) -0.013(3) 0.003(2) -0.009(2)
C15 0.020(3) 0.048(4) 0.026(3) -0.014(3) 0.004(2) -0.016(3)
C16 0.020(3) 0.032(3) 0.022(3) -0.005(2) -0.006(2) -0.011(2)
C17 0.016(3) 0.034(3) 0.017(3) -0.008(2) 0.000(2) -0.007(2)
C18 0.016(3) 0.035(3) 0.024(3) -0.010(3) -0.004(2) -0.006(2)
C19 0.016(3) 0.049(4) 0.027(3) -0.020(3) -0.005(2) -0.007(3)
C20 0.022(3) 0.038(4) 0.029(3) -0.018(3) -0.002(2) -0.007(3)
C21 0.016(3) 0.037(4) 0.022(3) -0.012(3) -0.004(2) -0.001(2)

loop_
_atom_type_symbol
_atom_type_description
_atom_type_scat_dispersion_real
_atom_type_scat_dispersion_imag
_atom_type_scat_source
Cu Cu 0.3201 1.2651 'International Tables Vol C Tables 4.2.6.8 and 6.1.1.4'
Br Br -0.2901 2.4595 'International Tables Vol C Tables 4.2.6.8 and 6.1.1.4'
O O 0.0106 0.0060 'International Tables Vol C Tables 4.2.6.8 and 6.1.1.4'
N N 0.0061 0.0033 'International Tables Vol C Tables 4.2.6.8 and 6.1.1.4'
C C 0.0033 0.0016 'International Tables Vol C Tables 4.2.6.8 and 6.1.1.4'
H H 0.0000 0.0000 'International Tables Vol C Tables 4.2.6.8 and 6.1.1.4'

loop_
_geom_angle_atom_site_label_1
_geom_angle_atom_site_label_2
_geom_angle_atom_site_label_3
_geom_angle
_geom_angle_site_symmetry_1
_geom_angle_site_symmetry_3
_geom_angle_publ_flag
N3 Cu1 O2 160.88(18) . . ?
N3 Cu1 Br2' 88.0(4) . . ?
O2 Cu1 Br2' 88.4(4) . . ?
N3 Cu1 Br2 90.64(12) . . ?
O2 Cu1 Br2 94.22(12) . . ?
Br2' Cu1 Br2 25.7(4) . . ?
N3 Cu1 Br1 92.79(12) . . ?
O2 Cu1 Br1 90.14(12) . . ?
Br2' Cu1 Br1 177.7(4) . . ?
Br2 Cu1 Br1 156.40(4) . . ?
Br2' Br2 Cu1 65.7(7) . . ?
Br2 Br2' Cu1 88.6(8) . . ?
N4 O2 Cu1 103.4(3) . . ?
C13 N1 C1 124.6(4) . . ?
C13 N1 C14 111.0(4) . . ?
C1 N1 C14 124.0(4) . . ?
C13 N2 C16 127.6(4) . . ?
C13 N2 C15 109.6(4) . . ?
C16 N2 C15 118.0(4) . . ?
C21 N3 C17 119.4(4) . . ?
C21 N3 Cu1 116.2(3) . . ?
C17 N3 Cu1 124.3(4) . . ?
O1 N4 O3 124.6(5) . . ?
O1 N4 O2 117.4(4) . . ?
O3 N4 O2 117.8(4) . . ?
N1 C1 C2 121.2(5) . . ?
N1 C1 C6 117.7(5) . . ?
C2 C1 C6 121.0(5) . . ?
C3 C2 C1 119.4(5) . . ?
C2 C3 C4 121.1(5) . . ?
C5 C4 C3 119.6(6) . . ?
C4 C5 C6 121.6(5) . . ?
C5 C6 C1 117.1(5) . . ?
C5 C6 C7 123.9(5) . . ?
C1 C6 C7 119.0(5) . . ?
C8 C7 C12 118.5(5) . . ?
C8 C7 C6 121.1(5) . . ?
C12 C7 C6 120.3(4) . . ?
C9 C8 C7 120.4(5) . . ?
C8 C9 C10 120.9(5) . . ?
C11 C10 C9 120.2(5) . . ?
C10 C11 C12 119.9(5) . . ?
C7 C12 C11 120.0(5) . . ?
C7 C12 C13 117.4(5) . . ?
C11 C12 C13 122.4(5) . . ?
N2 C13 N1 111.9(4) . . ?
N2 C13 C12 128.7(5) . . ?
N1 C13 C12 119.4(5) . . ?
N1 C14 C15 102.1(4) . . ?
N2 C15 C14 104.4(4) . . ?
N2 C16 C17 113.6(4) . . ?
N3 C17 C18 120.5(5) . . ?
N3 C17 C16 116.0(4) . . ?
C18 C17 C16 123.5(5) . . ?
C19 C18 C17 119.7(5) . . ?
C20 C19 C18 119.9(5) . . ?
C19 C20 C21 118.0(6) . . ?
N3 C21 C20 122.5(5) . . ?

loop_
_geom_bond_atom_site_label_1
_geom_bond_atom_site_label_2
_geom_bond_distance
_geom_bond_site_symmetry_2
_geom_bond_publ_flag
Cu1 N3 1.986(4) . ?
Cu1 O2 1.989(4) . ?
Cu1 O3 2.492(4) . ?
Cu1 Br2' 2.192(13) . ?
Cu1 Br2 2.4035(9) . ?
Cu1 Br1 2.4097(8) . ?
Br2 Br2' 1.042(16) . ?
O1 N4 1.228(6) . ?
O2 N4 1.301(6) . ?
O3 N4 1.233(6) . ?
N1 C13 1.346(7) . ?
N1 C1 1.397(7) . ?
N1 C14 1.476(6) . ?
N2 C13 1.328(7) . ?
N2 C16 1.448(7) . ?
N2 C15 1.484(7) . ?
N3 C21 1.347(7) . ?
N3 C17 1.350(7) . ?
C1 C2 1.411(8) . ?
C1 C6 1.411(7) . ?
C2 C3 1.368(8) . ?
C3 C4 1.390(8) . ?
C4 C5 1.385(8) . ?
C5 C6 1.410(8) . ?
C6 C7 1.462(7) . ?
C7 C8 1.409(7) . ?
C7 C12 1.413(8) . ?
C8 C9 1.375(8) . ?
C9 C10 1.395(8) . ?
C10 C11 1.372(8) . ?
C11 C12 1.413(7) . ?
C12 C13 1.455(7) . ?
C14 C15 1.524(8) . ?
C16 C17 1.513(8) . ?
C17 C18 1.393(7) . ?
C18 C19 1.383(8) . ?
C19 C20 1.378(8) . ?
C20 C21 1.392(7) . ?
